data_7225135
loop_
_publ_author_name
'Zhao, Gang'
'Wu, Hao'
'Xiao, Zhiwei'
'Chen, Qing-Yun'
'Liu, Chao'

_publ_section_title
;
 Trifluoromethylation of Haloarenes with a New Trifluoromethylating
 Reagent Cu(O2CCF2SO2F)2
;
_journal_name_full 'RSC Adv.'
_journal_paper_doi 10.1039/C6RA09011G
_journal_year 2016
_chemical_formula_sum 'C4 H8 Cu F6 O12 S2'
_chemical_formula_weight 489.76
_chemical_name_systematic
; 
 ? 
;
_space_group_IT_number 2
_symmetry_cell_setting triclinic
_symmetry_space_group_name_Hall '-P 1'
_symmetry_space_group_name_H-M 'P -1'
_atom_sites_solution_hydrogens geom
_atom_sites_solution_primary direct
_atom_sites_solution_secondary difmap
_audit_creation_method SHELXL-97
_audit_update_record
;
2016-01-28 deposited with the CCDC.
2016-05-04 downloaded from the CCDC.
;
_cell_angle_alpha 88.143(4)
_cell_angle_beta 84.561(4)
_cell_angle_gamma 87.540(4)
_cell_formula_units_Z 1
_cell_length_a 5.4169(10)
_cell_length_b 6.2821(12)
_cell_length_c 11.269(2)
_cell_measurement_reflns_used 1955
_cell_measurement_temperature 293(2)
_cell_measurement_theta_max 56.537
_cell_measurement_theta_min 6.494
_cell_volume 381.25(12)
_computing_cell_refinement 'Bruker SMART'
_computing_data_collection 'Bruker SMART'
_computing_data_reduction 'Bruker SHELXTL'
_computing_molecular_graphics 'Bruker SHELXTL'
_computing_publication_material 'Bruker SHELXTL'
_computing_structure_refinement 'SHELXL-97 (Sheldrick, 1997)'
_computing_structure_solution 'SHELXS-97 (Sheldrick, 1990)'
_diffrn_ambient_temperature 293(2)
_diffrn_measured_fraction_theta_full 0.968
_diffrn_measured_fraction_theta_max 0.968
_diffrn_measurement_device_type 'CCD area detector'
_diffrn_measurement_method 'phi and omega scans'
_diffrn_radiation_monochromator graphite
_diffrn_radiation_source 'fine-focus sealed tube'
_diffrn_radiation_type MoK\a
_diffrn_radiation_wavelength 0.71073
_diffrn_reflns_av_R_equivalents 0.0397
_diffrn_reflns_av_sigmaI/netI 0.0648
_diffrn_reflns_limit_h_max 6
_diffrn_reflns_limit_h_min -6
_diffrn_reflns_limit_k_max 7
_diffrn_reflns_limit_k_min -6
_diffrn_reflns_limit_l_max 12
_diffrn_reflns_limit_l_min -13
_diffrn_reflns_number 2189
_diffrn_reflns_theta_full 26.00
_diffrn_reflns_theta_max 26.00
_diffrn_reflns_theta_min 1.82
_exptl_absorpt_coefficient_mu 1.834
_exptl_absorpt_correction_T_max 1.00000
_exptl_absorpt_correction_T_min 0.38928
_exptl_absorpt_correction_type empirical
_exptl_absorpt_process_details sadabs
_exptl_crystal_colour blue
_exptl_crystal_density_diffrn 2.133
_exptl_crystal_density_method 'not measured'
_exptl_crystal_description prismatic
_exptl_crystal_F_000 243
_exptl_crystal_size_max 0.265
_exptl_crystal_size_mid 0.211
_exptl_crystal_size_min 0.145
_refine_diff_density_max 0.682
_refine_diff_density_min -0.861
_refine_diff_density_rms 0.213
_refine_ls_extinction_coef 0.36(4)
_refine_ls_extinction_expression Fc^*^=kFc[1+0.001xFc^2^\l^3^/sin(2\q)]^-1/4^
_refine_ls_extinction_method SHELXL
_refine_ls_goodness_of_fit_ref 1.125
_refine_ls_hydrogen_treatment mixed
_refine_ls_matrix_type full
_refine_ls_number_parameters 124
_refine_ls_number_reflns 1448
_refine_ls_number_restraints 5
_refine_ls_restrained_S_all 1.136
_refine_ls_R_factor_all 0.0654
_refine_ls_R_factor_gt 0.0647
_refine_ls_shift/su_max 0.000
_refine_ls_shift/su_mean 0.000
_refine_ls_structure_factor_coef Fsqd
_refine_ls_weighting_details 'calc w=1/[\s^2^(Fo^2^)+(0.1104P)^2^+0.2131P] where P=(Fo^2^+2Fc^2^)/3'
_refine_ls_weighting_scheme calc
_refine_ls_wR_factor_gt 0.1687
_refine_ls_wR_factor_ref 0.1697
_reflns_number_gt 1388
_reflns_number_total 1448
_reflns_threshold_expression >2sigma(I)
_cod_data_source_file c6ra09011g2.cif
_cod_data_source_block cd213109
_cod_depositor_comments
;
The following automatic conversions were performed:

'_symmetry_cell_setting' value 'Triclinic' changed to 'triclinic'
according to
/usr/data/users/saulius/crontab/automatic-downloads/rss-feeds/RSC/lib/dictionaries/cif_core.dic
dictionary named 'cif_core.dic' version 2.4.2 from 2011-04-26.

Automatic conversion script
Id: cif_fix_values 4268 2015-11-12 08:31:59Z antanas 
;
_cod_original_cell_volume 381.26(13)
_cod_original_sg_symbol_H-M P-1
_cod_database_code 7225135

loop_
_symmetry_equiv_pos_as_xyz
'x, y, z'
'-x, -y, -z'

loop_
_atom_site_label
_atom_site_type_symbol
_atom_site_fract_x
_atom_site_fract_y
_atom_site_fract_z
_atom_site_U_iso_or_equiv
_atom_site_adp_type
_atom_site_occupancy
_atom_site_symmetry_multiplicity
_atom_site_calc_flag
_atom_site_refinement_flags
Cu1 Cu 0.5000 0.5000 1.0000 0.0367(4) Uani 1 2 d S
S1 S 0.7190(3) 0.7096(2) 0.61337(11) 0.0601(5) Uani 1 1 d U
F1 F 0.6139(7) 1.1009(5) 0.6675(3) 0.0664(9) Uani 1 1 d .
F2 F 0.9484(5) 0.9652(6) 0.7339(3) 0.0636(9) Uani 1 1 d .
F3 F 0.7950(9) 0.8208(7) 0.4972(3) 0.0862(12) Uani 1 1 d .
O1 O 0.6600(5) 0.6975(5) 0.8832(3) 0.0428(7) Uani 1 1 d .
O2 O 0.3721(6) 0.9603(5) 0.8655(3) 0.0460(7) Uani 1 1 d .
O3 O 0.9043(10) 0.5580(7) 0.6389(4) 0.0791(12) Uani 1 1 d U
O4 O 0.4743(9) 0.6444(9) 0.6148(4) 0.0845(14) Uani 1 1 d .
O5 O 0.7569(5) 0.2897(5) 0.9448(3) 0.0428(7) Uani 1 1 d D
O6 O 0.2219(5) 0.3850(5) 0.8485(3) 0.0459(7) Uani 1 1 d D
H6A H 0.2360 0.4492 0.7906 0.069 Uiso 1 1 d RD
C1 C 0.5639(7) 0.8593(6) 0.8348(3) 0.0349(8) Uani 1 1 d .
C2 C 0.7133(8) 0.9274(6) 0.7181(4) 0.0404(9) Uani 1 1 d .
H6B H 0.2819 0.2513 0.8419 0.048 Uiso 1 1 d RD
H5A H 0.894(6) 0.336(9) 0.922(5) 0.060(16) Uiso 1 1 d D
H5B H 0.792(12) 0.202(8) 0.998(4) 0.066(17) Uiso 1 1 d D

loop_
_atom_site_aniso_label
_atom_site_aniso_U_11
_atom_site_aniso_U_22
_atom_site_aniso_U_33
_atom_site_aniso_U_23
_atom_site_aniso_U_13
_atom_site_aniso_U_12
Cu1 0.0310(5) 0.0359(5) 0.0397(5) 0.0107(3) 0.0081(3) 0.0059(3)
S1 0.0651(8) 0.0663(8) 0.0476(7) -0.0130(6) 0.0077(6) -0.0091(6)
F1 0.088(2) 0.0518(16) 0.0545(16) 0.0247(13) 0.0022(15) 0.0109(15)
F2 0.0478(15) 0.088(2) 0.0563(16) 0.0063(15) 0.0006(12) -0.0313(15)
F3 0.113(3) 0.097(3) 0.0438(16) 0.0115(16) 0.0098(18) -0.003(2)
O1 0.0368(14) 0.0443(16) 0.0438(15) 0.0145(12) 0.0058(11) 0.0060(12)
O2 0.0409(16) 0.0430(16) 0.0520(17) 0.0122(13) -0.0004(13) 0.0045(12)
O3 0.101(3) 0.066(2) 0.065(2) -0.0060(19) 0.008(2) 0.026(2)
O4 0.079(3) 0.105(3) 0.074(3) -0.027(2) -0.009(2) -0.032(3)
O5 0.0354(14) 0.0416(15) 0.0481(16) 0.0070(12) 0.0077(12) 0.0058(12)
O6 0.0405(16) 0.0450(16) 0.0501(16) 0.0069(12) 0.0024(13) 0.0019(12)
C1 0.0347(18) 0.0342(17) 0.0360(18) 0.0048(14) -0.0057(14) -0.0036(14)
C2 0.043(2) 0.0394(19) 0.0389(19) 0.0107(15) -0.0048(16) -0.0056(16)

loop_
_atom_type_symbol
_atom_type_description
_atom_type_scat_dispersion_real
_atom_type_scat_dispersion_imag
_atom_type_scat_source
C C 0.0033 0.0016 'International Tables Vol C Tables 4.2.6.8 and 6.1.1.4'
H H 0.0000 0.0000 'International Tables Vol C Tables 4.2.6.8 and 6.1.1.4'
O O 0.0106 0.0060 'International Tables Vol C Tables 4.2.6.8 and 6.1.1.4'
F F 0.0171 0.0103 'International Tables Vol C Tables 4.2.6.8 and 6.1.1.4'
S S 0.1246 0.1234 'International Tables Vol C Tables 4.2.6.8 and 6.1.1.4'
Cu Cu 0.3201 1.2651 'International Tables Vol C Tables 4.2.6.8 and 6.1.1.4'

loop_
_geom_angle_atom_site_label_1
_geom_angle_atom_site_label_2
_geom_angle_atom_site_label_3
_geom_angle
_geom_angle_site_symmetry_1
_geom_angle_site_symmetry_3
O1 Cu1 O1 180.00(16) 2_667 .
O1 Cu1 O5 86.72(12) 2_667 2_667
O1 Cu1 O5 93.28(12) . 2_667
O1 Cu1 O5 93.28(12) 2_667 .
O1 Cu1 O5 86.72(12) . .
O5 Cu1 O5 179.999(1) 2_667 .
O3 S1 O4 118.6(3) . .
O3 S1 F3 109.1(3) . .
O4 S1 F3 110.0(3) . .
O3 S1 C2 109.3(2) . .
O4 S1 C2 106.8(2) . .
F3 S1 C2 101.8(2) . .
C1 O1 Cu1 127.7(3) . .
Cu1 O5 H5A 116(4) . .
Cu1 O5 H5B 113(5) . .
H5A O5 H5B 102(6) . .
H6A O6 H6B 113.3 . .
O2 C1 O1 129.5(4) . .
O2 C1 C2 118.2(3) . .
O1 C1 C2 112.2(3) . .
F1 C2 F2 108.1(4) . .
F1 C2 C1 112.3(3) . .
F2 C2 C1 112.2(3) . .
F1 C2 S1 108.2(3) . .
F2 C2 S1 107.4(3) . .
C1 C2 S1 108.5(3) . .

loop_
_geom_bond_atom_site_label_1
_geom_bond_atom_site_label_2
_geom_bond_distance
_geom_bond_site_symmetry_2
Cu1 O1 1.948(3) 2_667
Cu1 O1 1.948(3) .
Cu1 O5 1.949(3) 2_667
Cu1 O5 1.949(3) .
S1 O3 1.398(5) .
S1 O4 1.403(4) .
S1 F3 1.495(4) .
S1 C2 1.833(4) .
F1 C2 1.331(5) .
F2 C2 1.335(5) .
O1 C1 1.254(5) .
O2 C1 1.221(5) .
O5 H5A 0.82(2) .
O5 H5B 0.84(2) .
O6 H6A 0.7552 .
O6 H6B 0.8908 .
C1 C2 1.536(5) .

loop_
_geom_hbond_atom_site_label_D
_geom_hbond_atom_site_label_H
_geom_hbond_atom_site_label_A
_geom_hbond_distance_DH
_geom_hbond_distance_HA
_geom_hbond_distance_DA
_geom_hbond_angle_DHA
_geom_hbond_site_symmetry_A
O6 H6A O4 0.76 2.57 3.270(6) 155.7 .
O6 H6A O3 0.76 2.65 3.188(6) 130.0 1_455
O6 H6B O2 0.89 1.89 2.762(4) 166.2 1_545
O5 H5A O6 0.82(2) 1.92(2) 2.730(4) 166(6) 1_655
O5 H5B O2 0.84(2) 1.98(4) 2.668(4) 140(6) 2_667

loop_
_geom_torsion_atom_site_label_1
_geom_torsion_atom_site_label_2
_geom_torsion_atom_site_label_3
_geom_torsion_atom_site_label_4
_geom_torsion
_geom_torsion_site_symmetry_1
O1 Cu1 O1 C1 -36(19) 2_667
O5 Cu1 O1 C1 -24.3(3) 2_667
O5 Cu1 O1 C1 155.7(3) .
Cu1 O1 C1 O2 18.3(6) .
Cu1 O1 C1 C2 -159.3(3) .
O2 C1 C2 F1 3.1(5) .
O1 C1 C2 F1 -179.0(3) .
O2 C1 C2 F2 125.1(4) .
O1 C1 C2 F2 -57.0(5) .
O2 C1 C2 S1 -116.4(3) .
O1 C1 C2 S1 61.4(4) .
O3 S1 C2 F1 156.0(3) .
O4 S1 C2 F1 -74.5(4) .
F3 S1 C2 F1 40.8(4) .
O3 S1 C2 F2 39.6(4) .
O4 S1 C2 F2 169.1(3) .
F3 S1 C2 F2 -75.6(3) .
O3 S1 C2 C1 -81.9(3) .
O4 S1 C2 C1 47.6(4) .
F3 S1 C2 C1 162.9(3) .
